data_2220657
loop_
_publ_author_name
'Yun, Hoseop'
'Kim, Gangbeom'

_publ_section_title
;
 Nb~1.30~Cr~0.70~S~5~: a layered ternary mixed-metal sulfide
;
_journal_coeditor_code WM2207
_journal_issue 1
_journal_name_full 'Acta Crystallographica Section E'
_journal_page_first i1
_journal_paper_doi 10.1107/S1600536808041585
_journal_volume 65
_journal_year 2009
_chemical_formula_sum 'Cr0.7 Nb1.3 S5'
_chemical_formula_weight 317.48
_chemical_name_systematic
;
Chromium Niobium Sulfide
;
_space_group_IT_number 11
_symmetry_cell_setting monoclinic
_symmetry_space_group_name_Hall '-P 2yb'
_symmetry_space_group_name_H-M 'P 1 21/m 1'
_atom_sites_solution_primary direct
_atom_sites_solution_secondary difmap
_audit_creation_method 'WinGX routine CIF_UPDATE'
_cell_angle_alpha 90
_cell_angle_beta 115.193(3)
_cell_angle_gamma 90
_cell_formula_units_Z 2
_cell_length_a 8.7938(14)
_cell_length_b 3.3638(5)
_cell_length_c 9.9565(16)
_cell_measurement_reflns_used 3442
_cell_measurement_temperature 150.0(10)
_cell_measurement_theta_max 27.5
_cell_measurement_theta_min 3.16
_cell_volume 266.50(7)
_computing_cell_refinement 'RAPID-AUTO (Rigaku, 2006)'
_computing_data_collection 'RAPID-AUTO (Rigaku, 2006)'
_computing_data_reduction 'RAPID-AUTO (Rigaku, 2006)'
_computing_molecular_graphics 'locally modified version of ORTEP (Johnson, 1965)'
_computing_publication_material 'WinGX (Farrugia, 1999)'
_computing_structure_refinement 'SHELXL97 (Sheldrick, 2008)'
_computing_structure_solution 'SHELXS97 (Sheldrick, 2008)'
_diffrn_ambient_temperature 150.0(10)
_diffrn_measured_fraction_theta_full 0.989
_diffrn_measured_fraction_theta_max 0.989
_diffrn_measurement_device_type 'Rigaku R-AXIS RAPID'
_diffrn_measurement_method \w
_diffrn_radiation_monochromator graphite
_diffrn_radiation_type MoK\a
_diffrn_radiation_wavelength 0.71073
_diffrn_reflns_av_R_equivalents 0.0302
_diffrn_reflns_limit_h_max 9
_diffrn_reflns_limit_h_min -12
_diffrn_reflns_limit_k_max 3
_diffrn_reflns_limit_k_min -4
_diffrn_reflns_limit_l_max 14
_diffrn_reflns_limit_l_min -13
_diffrn_reflns_number 1979
_diffrn_reflns_theta_full 29.99
_diffrn_reflns_theta_max 29.99
_diffrn_reflns_theta_min 2.26
_diffrn_standards_number 0
_exptl_absorpt_coefficient_mu 5.981
_exptl_absorpt_correction_T_max 0.543
_exptl_absorpt_correction_T_min 0.442
_exptl_absorpt_correction_type numerical
_exptl_absorpt_process_details '(NUMABS; Higashi, 2000)'
_exptl_crystal_colour black
_exptl_crystal_density_diffrn 3.956
_exptl_crystal_density_method 'not measured'
_exptl_crystal_description needle
_exptl_crystal_F_000 300
_exptl_crystal_size_max 0.45
_exptl_crystal_size_mid 0.11
_exptl_crystal_size_min 0.10
_refine_diff_density_max 1.205
_refine_diff_density_min -1.493
_refine_ls_extinction_method none
_refine_ls_goodness_of_fit_ref 1.181
_refine_ls_matrix_type full
_refine_ls_number_parameters 44
_refine_ls_number_reflns 889
_refine_ls_number_restraints 0
_refine_ls_restrained_S_all 1.181
_refine_ls_R_factor_all 0.0574
_refine_ls_R_factor_gt 0.0476
_refine_ls_shift/su_max 0
_refine_ls_shift/su_mean 0
_refine_ls_structure_factor_coef Fsqd
_refine_ls_weighting_details 'w=1/[\s^2^(Fo^2^)+(0.0234P)^2^+1.1430P] where P=(Fo^2^+2Fc^2^)/3'
_refine_ls_weighting_scheme calc
_refine_ls_wR_factor_ref 0.0785
_reflns_number_gt 795
_reflns_number_total 889
_reflns_threshold_expression >2\s(I)
_cod_data_source_file wm2207.cif
_cod_data_source_block I
_cod_original_sg_symbol_Hall '-P 2yb '
_cod_original_sg_symbol_H-M 'P 21/m'
_cod_original_formula_sum 'Cr0.70 Nb1.30 S5'
_cod_database_code 2220657
_cod_database_fobs_code 2220657

loop_
_symmetry_equiv_pos_as_xyz
'x, y, z'
'-x, y+1/2, -z'
'-x, -y, -z'
'x, -y-1/2, z'

loop_
_atom_site_type_symbol
_atom_site_label
_atom_site_fract_x
_atom_site_fract_y
_atom_site_fract_z
_atom_site_U_iso_or_equiv
_atom_site_adp_type
_atom_site_calc_flag
_atom_site_refinement_flags
_atom_site_occupancy
_atom_site_disorder_assembly
_atom_site_disorder_group
Nb Nb1 0.77552(8) 0.25 0.86289(6) 0.00665(17) Uani d S 1 . .
Nb Nb2 0.06914(12) 0.25 0.40161(11) 0.0124(2) Uani d SP 0.3 . .
Cr Cr2 0.06914(12) 0.25 0.40161(11) 0.0124(2) Uani d SP 0.7 . .
S S1 0.0113(2) 0.25 0.13327(17) 0.0057(3) Uani d S 1 . .
S S2 0.1474(2) 0.25 0.65632(18) 0.0082(3) Uani d S 1 . .
S S3 0.3415(2) 0.25 0.01649(18) 0.0080(3) Uani d S 1 . .
S S4 0.4604(2) 0.25 0.24351(18) 0.0080(3) Uani d S 1 . .
S S5 0.7293(2) 0.25 0.58889(17) 0.0066(3) Uani d S 1 . .

loop_
_atom_site_aniso_label
_atom_site_aniso_U_11
_atom_site_aniso_U_22
_atom_site_aniso_U_33
_atom_site_aniso_U_12
_atom_site_aniso_U_13
_atom_site_aniso_U_23
Nb1 0.0057(3) 0.0112(4) 0.0035(3) 0 0.0024(2) 0
Nb2 0.0076(4) 0.0097(5) 0.0169(5) 0 0.0023(4) 0
Cr2 0.0076(4) 0.0097(5) 0.0169(5) 0 0.0023(4) 0
S1 0.0078(7) 0.0052(8) 0.0042(7) 0 0.0027(6) 0
S2 0.0104(8) 0.0070(9) 0.0082(7) 0 0.0050(6) 0
S3 0.0121(8) 0.0049(9) 0.0073(7) 0 0.0045(6) 0
S4 0.0105(8) 0.0061(9) 0.0058(7) 0 0.0020(6) 0
S5 0.0087(7) 0.0067(8) 0.0060(7) 0 0.0046(6) 0

loop_
_atom_type_symbol
_atom_type_description
_atom_type_scat_dispersion_real
_atom_type_scat_dispersion_imag
_atom_type_scat_source
Nb Nb -2.0727 0.6215 'International Tables Vol C Tables 4.2.6.8 and 6.1.1.4'
Cr Cr 0.3209 0.6236 'International Tables Vol C Tables 4.2.6.8 and 6.1.1.4'
S S 0.1246 0.1234 'International Tables Vol C Tables 4.2.6.8 and 6.1.1.4'

loop_
_geom_angle_atom_site_label_1
_geom_angle_atom_site_label_2
_geom_angle_atom_site_label_3
_geom_angle_site_symmetry_1
_geom_angle_site_symmetry_3
_geom_angle
_geom_angle_publ_flag
S1 Nb1 S1 3_666 3_656 84.28(6) y
S1 Nb1 S3 3_666 3_666 89.97(4) y
S1 Nb1 S3 3_656 3_666 153.23(6) y
S1 Nb1 S3 3_666 3_656 153.23(6) ?
S1 Nb1 S3 3_656 3_656 89.97(4) ?
S3 Nb1 S3 3_666 3_656 83.47(6) y
S1 Nb1 S4 3_666 3_656 158.17(6) y
S1 Nb1 S4 3_656 3_656 92.00(4) y
S3 Nb1 S4 3_666 3_656 102.39(5) y
S3 Nb1 S4 3_656 3_656 47.79(5) y
S1 Nb1 S4 3_666 3_666 92.00(4) ?
S1 Nb1 S4 3_656 3_666 158.17(6) ?
S3 Nb1 S4 3_666 3_666 47.79(5) ?
S3 Nb1 S4 3_656 3_666 102.39(5) ?
S4 Nb1 S4 3_656 3_666 83.47(6) ?
S1 Nb1 S5 3_666 . 78.25(5) y
S1 Nb1 S5 3_656 . 78.25(5) ?
S3 Nb1 S5 3_666 . 126.13(4) y
S3 Nb1 S5 3_656 . 126.13(4) ?
S4 Nb1 S5 3_656 . 79.92(5) y
S4 Nb1 S5 3_666 . 79.92(5) ?
S1 Nb1 S1 3_666 1_656 73.94(5) y
S1 Nb1 S1 3_656 1_656 73.94(5) ?
S3 Nb1 S1 3_666 1_656 79.34(5) y
S3 Nb1 S1 3_656 1_656 79.34(5) ?
S4 Nb1 S1 3_656 1_656 125.68(4) y
S4 Nb1 S1 3_666 1_656 125.68(4) ?
S5 Nb1 S1 . 1_656 142.16(6) ?
S2 M S5 . 3_666 94.92(6) y
S2 M S5 . 3_656 94.92(6) ?
S5 M S5 3_666 3_656 88.24(7) y
S2 M S2 . 3_556 95.59(6) y
S5 M S2 3_666 3_556 169.50(7) y
S5 M S2 3_656 3_556 90.87(4) y
S2 M S2 . 3_566 95.59(6) ?
S5 M S2 3_666 3_566 90.87(4) ?
S5 M S2 3_656 3_566 169.50(7) ?
S2 M S2 3_556 3_566 88.10(7) y
S2 M S1 . . 175.11(7) y
S5 M S1 3_666 . 81.60(6) y
S5 M S1 3_656 . 81.60(6) ?
S2 M S1 3_556 . 87.92(5) y
S2 M S1 3_566 . 87.92(5) ?
S2 M M . 3_566 49.01(4) ?
S5 M M 3_666 3_566 94.25(4) ?
S5 M M 3_656 3_566 143.92(6) ?
S2 M M 3_556 3_566 92.63(6) ?
S2 M M 3_566 3_566 46.58(4) ?
S1 M M . 3_566 134.40(5) ?
S2 M M . 3_556 49.01(4) ?
S5 M M 3_666 3_556 143.92(6) ?
S5 M M 3_656 3_556 94.25(4) ?
S2 M M 3_556 3_556 46.58(4) ?
S2 M M 3_566 3_556 92.63(6) ?
S1 M M . 3_556 134.40(5) ?
M M M 3_566 3_556 63.64(4) ?
M S1 Nb1 . 3_666 99.97(5) ?
M S1 Nb1 . 3_656 99.97(5) ?
Nb1 S1 Nb1 3_666 3_656 84.28(6) ?
M S1 Nb1 . 1_454 144.58(8) ?
Nb1 S1 Nb1 3_666 1_454 106.06(5) ?
Nb1 S1 Nb1 3_656 1_454 106.06(5) ?
M S2 M . 3_556 84.41(6) ?
M S2 M . 3_566 84.41(6) ?
M S2 M 3_556 3_566 88.10(7) ?
S4 S3 Nb1 . 3_666 66.11(6) ?
S4 S3 Nb1 . 3_656 66.11(6) ?
Nb1 S3 Nb1 3_666 3_656 83.47(6) ?
S3 S4 Nb1 . 3_656 66.10(6) ?
S3 S4 Nb1 . 3_666 66.10(6) ?
Nb1 S4 Nb1 3_656 3_666 83.47(6) ?
M S5 M 3_666 3_656 88.24(7) ?
M S5 Nb1 3_666 . 100.12(5) ?
M S5 Nb1 3_656 . 100.12(5) ?

loop_
_geom_bond_atom_site_label_1
_geom_bond_atom_site_label_2
_geom_bond_site_symmetry_2
_geom_bond_distance
_geom_bond_publ_flag
Nb1 S1 3_666 2.5067(14) y
Nb1 S1 3_656 2.5067(14) ?
Nb1 S3 3_666 2.5265(14) y
Nb1 S3 3_656 2.5265(14) ?
Nb1 S4 3_656 2.5266(14) y
Nb1 S4 3_666 2.5266(14) ?
Nb1 S5 . 2.5814(17) y
Nb1 S1 1_656 2.6065(17) y
M S2 . 2.328(2) y
M S5 3_666 2.4159(15) y
M S5 3_656 2.4159(15) ?
M S2 3_556 2.4190(15) y
M S2 3_566 2.4190(15) ?
M S1 . 2.4980(19) y
M M 3_566 3.1898(18) ?
M M 3_556 3.1898(18) ?
S1 Nb1 3_666 2.5067(14) ?
S1 Nb1 3_656 2.5067(14) ?
S1 Nb1 1_454 2.6065(16) ?
S2 M 3_556 2.4190(15) ?
S2 Nb2 3_566 2.4190(15) ?
S3 S4 . 2.047(2) y
S3 Nb1 3_666 2.5265(14) ?
S3 Nb1 3_656 2.5265(14) ?
S4 Nb1 3_656 2.5266(14) ?
S4 Nb1 3_666 2.5266(14) ?
S5 M 3_666 2.4159(15) ?
S5 Cr2 3_656 2.4159(15) ?
S5 M 3_656 2.4159(15) ?
